data_7715301
loop_
_publ_author_name
'Sanderson, Hugh J.'
'Kociok-K&#xf6;hn, Gabriele'
'McMullin, Claire L.'
'Hintermair, Ulrich'

_publ_section_title
;
 Twinned <i>versus</i> linked organometallics - bimetallic "half-baguette"
 pentalenide complexes of Rh(I).
;
_journal_issue 13
_journal_name_full 'Dalton transactions (Cambridge, England : 2003)'
_journal_page_first 5881
_journal_page_last 5899
_journal_paper_doi 10.1039/d3dt04325h
_journal_volume 53
_journal_year 2024
_chemical_formula_moiety 'C36 H22 O4 Rh2'
_chemical_formula_sum 'C36 H22 O4 Rh2'
_chemical_formula_weight 724.35
_space_group_crystal_system monoclinic
_space_group_IT_number 14
_space_group_name_Hall '-P 2yn'
_space_group_name_H-M_alt 'P 1 21/n 1'
_atom_sites_solution_hydrogens geom
_atom_sites_solution_primary dual
_audit_creation_method SHELXL-2018/3
_audit_update_record
;
2023-11-20 deposited with the CCDC.	2024-02-19 downloaded from the CCDC.
;
_cell_angle_alpha 90
_cell_angle_beta 103.7600(16)
_cell_angle_gamma 90
_cell_formula_units_Z 4
_cell_length_a 12.7037(2)
_cell_length_b 10.34448(16)
_cell_length_c 22.6879(4)
_cell_measurement_reflns_used 23287
_cell_measurement_temperature 150(2)
_cell_measurement_theta_max 29.6770
_cell_measurement_theta_min 3.7630
_cell_volume 2895.92(8)
_computing_cell_refinement 'CrysAlisPro 1.171.42.49 (Rigaku OD, 2022)'
_computing_data_collection 'CrysAlisPro 1.171.42.49 (Rigaku OD, 2022)'
_computing_data_reduction 'CrysAlisPro 1.171.42.49 (Rigaku OD, 2022)'
_computing_molecular_graphics 'ORTEP3 for Windows - Farrugia, L. J. J. Appl. Crystallogr. 1997, 30, 565'
_computing_publication_material
;
 'WinGX publication routines, Farrugia, 
 L. J., J. Appl. Crystallogr., 1999, 32, 837-838
;
_computing_structure_refinement
;
 SHELXL-2018/3 (Sheldrick, 2018)
 Sheldrick GM (2008) Acta Crystallogr A64:112--122 and 
 C. B. H\"ubschle, G. M. Sheldrick and B. Dittrich
 ShelXle: a Qt graphical user interface for SHELXL
 J. Appl. Cryst., 44, (2011) 1281-1284.
;
_computing_structure_solution 'SHELXT 2014/5 (Sheldrick, 2014)'
_diffrn_ambient_environment N~2~
_diffrn_ambient_temperature 150.01(10)
_diffrn_detector 'CCD plate'
_diffrn_detector_area_resol_mean 8.1150
_diffrn_detector_type EosS2
_diffrn_measured_fraction_theta_full 0.998
_diffrn_measured_fraction_theta_max 0.996
_diffrn_measurement_device 'four-circle diffractometer'
_diffrn_measurement_device_type 'SuperNova, Dual, Cu at home/near, EosS2'
_diffrn_measurement_method '\w scans'
_diffrn_radiation_monochromator mirror
_diffrn_radiation_probe x-ray
_diffrn_radiation_type 'Mo K\a'
_diffrn_radiation_wavelength 0.71073
_diffrn_reflns_av_R_equivalents 0.0305
_diffrn_reflns_av_unetI/netI 0.0186
_diffrn_reflns_Laue_measured_fraction_full 0.998
_diffrn_reflns_Laue_measured_fraction_max 0.996
_diffrn_reflns_limit_h_max 16
_diffrn_reflns_limit_h_min -16
_diffrn_reflns_limit_k_max 13
_diffrn_reflns_limit_k_min -13
_diffrn_reflns_limit_l_max 29
_diffrn_reflns_limit_l_min -29
_diffrn_reflns_number 44989
_diffrn_reflns_point_group_measured_fraction_full 0.998
_diffrn_reflns_point_group_measured_fraction_max 0.996
_diffrn_reflns_theta_full 25.242
_diffrn_reflns_theta_max 27.497
_diffrn_reflns_theta_min 3.302
_diffrn_source 'micro-focus sealed X-ray tube'
_diffrn_source_type 'SuperNova (Mo) X-ray Source'
_exptl_absorpt_coefficient_mu 1.179
_exptl_absorpt_correction_T_max 1.000
_exptl_absorpt_correction_T_min 0.264
_exptl_absorpt_correction_type gaussian
_exptl_absorpt_process_details
;
CrysAlisPro 1.171.42.49 (Rigaku Oxford Diffraction, 2022)
Numerical absorption correction based on gaussian integration over
a multifaceted crystal model
Empirical absorption correction using spherical harmonics,
implemented in SCALE3 ABSPACK scaling algorithm.
;
_exptl_crystal_colour orange
_exptl_crystal_density_diffrn 1.661
_exptl_crystal_description plate
_exptl_crystal_F_000 1440
_exptl_crystal_size_max 0.472
_exptl_crystal_size_mid 0.421
_exptl_crystal_size_min 0.090
_refine_diff_density_max 0.436
_refine_diff_density_min -0.299
_refine_diff_density_rms 0.066
_refine_ls_extinction_method none
_refine_ls_goodness_of_fit_ref 1.111
_refine_ls_hydrogen_treatment constr
_refine_ls_matrix_type full
_refine_ls_number_parameters 379
_refine_ls_number_reflns 6633
_refine_ls_number_restraints 0
_refine_ls_restrained_S_all 1.111
_refine_ls_R_factor_all 0.0266
_refine_ls_R_factor_gt 0.0231
_refine_ls_shift/su_max 0.003
_refine_ls_shift/su_mean 0.000
_refine_ls_structure_factor_coef Fsqd
_refine_ls_weighting_details 'w=1/[\s^2^(Fo^2^)+(0.0169P)^2^+2.8767P] where P=(Fo^2^+2Fc^2^)/3'
_refine_ls_weighting_scheme calc
_refine_ls_wR_factor_gt 0.0509
_refine_ls_wR_factor_ref 0.0525
_reflns_Friedel_coverage 0.000
_reflns_number_gt 6106
_reflns_number_total 6633
_reflns_threshold_expression 'I > 2\s(I)'
_cod_data_source_file d3dt04325h2.cif
_cod_data_source_block s22uh4
_cod_depositor_comments 'Adding full bibliography for 7715294--7715303.cif.'
_cod_original_sg_symbol_H-M 'P 21/n'
_cod_database_code 7715301
_shelx_shelxl_version_number 2018/3
_shelx_space_group_comment
;
The symmetry employed for this shelxl refinement is uniquely defined
by the following loop, which should always be used as a source of
symmetry information in preference to the above space-group names.
They are only intended as comments.
;
_shelx_estimated_absorpt_t_min 0.606
_shelx_estimated_absorpt_t_max 0.901
_oxdiff_exptl_absorpt_empirical_full_min 0.804
_oxdiff_exptl_absorpt_empirical_full_max 1.143
_oxdiff_exptl_absorpt_empirical_details
;
Empirical correction (ABSPACK) includes:
- Absorption correction using spherical harmonics
- Frame scaling
;

loop_
_space_group_symop_operation_xyz
'x, y, z'
'-x+1/2, y+1/2, -z+1/2'
'-x, -y, -z'
'x-1/2, -y-1/2, z-1/2'

loop_
_atom_site_label
_atom_site_type_symbol
_atom_site_fract_x
_atom_site_fract_y
_atom_site_fract_z
_atom_site_U_iso_or_equiv
_atom_site_adp_type
_atom_site_occupancy
_atom_site_site_symmetry_order
_atom_site_calc_flag
_atom_site_refinement_flags_posn
_atom_site_refinement_flags_adp
_atom_site_refinement_flags_occupancy
_atom_site_disorder_assembly
_atom_site_disorder_group
C1 C 0.76996(15) 0.45329(19) 0.51176(9) 0.0167(4) Uani 1 1 d . . . . .
C2 C 0.80821(15) 0.46622(19) 0.45725(9) 0.0175(4) Uani 1 1 d . . . . .
H2 H 0.852578 0.539945 0.447985 0.021 Uiso 1 1 calc R U . . .
C3 C 0.76419(15) 0.36457(19) 0.41591(8) 0.0158(4) Uani 1 1 d . . . . .
C4 C 0.68080(15) 0.30144(19) 0.44054(9) 0.0165(4) Uani 1 1 d . . . . .
C5 C 0.59326(15) 0.20624(19) 0.42744(9) 0.0186(4) Uani 1 1 d . . . . .
C6 C 0.54206(16) 0.2107(2) 0.47779(9) 0.0198(4) Uani 1 1 d . . . . .
H6 H 0.469566 0.172980 0.477751 0.024 Uiso 1 1 calc R U . . .
C7 C 0.60571(15) 0.2884(2) 0.52528(9) 0.0179(4) Uani 1 1 d . . . . .
C8 C 0.68673(15) 0.35353(19) 0.49933(8) 0.0168(4) Uani 1 1 d . . . . .
C9 C 0.79172(15) 0.54911(19) 0.56163(8) 0.0164(4) Uani 1 1 d . . . . .
C10 C 0.70608(16) 0.6067(2) 0.58073(9) 0.0214(4) Uani 1 1 d . . . . .
H10 H 0.633598 0.581891 0.562640 0.026 Uiso 1 1 calc R U . . .
C11 C 0.72616(18) 0.6999(2) 0.62589(10) 0.0273(5) Uani 1 1 d . . . . .
H11 H 0.667480 0.738226 0.638785 0.033 Uiso 1 1 calc R U . . .
C12 C 0.83139(18) 0.7373(2) 0.65227(10) 0.0258(5) Uani 1 1 d . . . . .
H12 H 0.845034 0.800441 0.683568 0.031 Uiso 1 1 calc R U . . .
C13 C 0.91689(17) 0.6823(2) 0.63289(10) 0.0253(4) Uani 1 1 d . . . . .
H13 H 0.989132 0.708886 0.650448 0.030 Uiso 1 1 calc R U . . .
C14 C 0.89708(16) 0.5891(2) 0.58810(9) 0.0214(4) Uani 1 1 d . . . . .
H14 H 0.956066 0.551678 0.575153 0.026 Uiso 1 1 calc R U . . .
C15 C 0.78717(14) 0.3483(2) 0.35509(9) 0.0177(4) Uani 1 1 d . . . . .
C16 C 0.81406(15) 0.4554(2) 0.32465(9) 0.0204(4) Uani 1 1 d . . . . .
H16 H 0.815156 0.538805 0.342325 0.025 Uiso 1 1 calc R U . . .
C17 C 0.83942(17) 0.4417(2) 0.26850(10) 0.0258(5) Uani 1 1 d . . . . .
H17 H 0.857607 0.515644 0.248126 0.031 Uiso 1 1 calc R U . . .
C18 C 0.83815(17) 0.3209(3) 0.24242(10) 0.0296(5) Uani 1 1 d . . . . .
H18 H 0.854867 0.311611 0.203994 0.035 Uiso 1 1 calc R U . . .
C19 C 0.81250(17) 0.2138(2) 0.27243(10) 0.0289(5) Uani 1 1 d . . . . .
H19 H 0.812837 0.130538 0.254824 0.035 Uiso 1 1 calc R U . . .
C20 C 0.78605(16) 0.2267(2) 0.32845(10) 0.0236(4) Uani 1 1 d . . . . .
H20 H 0.767275 0.152556 0.348434 0.028 Uiso 1 1 calc R U . . .
C21 C 0.53960(15) 0.1508(2) 0.36770(9) 0.0191(4) Uani 1 1 d . . . . .
C22 C 0.52217(16) 0.2288(2) 0.31613(9) 0.0230(4) Uani 1 1 d . . . . .
H22 H 0.551876 0.313454 0.318937 0.028 Uiso 1 1 calc R U . . .
C23 C 0.46170(17) 0.1836(2) 0.26069(10) 0.0293(5) Uani 1 1 d . . . . .
H23 H 0.449746 0.237618 0.225878 0.035 Uiso 1 1 calc R U . . .
C24 C 0.41900(18) 0.0603(3) 0.25612(11) 0.0323(5) Uani 1 1 d . . . . .
H24 H 0.378019 0.029380 0.218127 0.039 Uiso 1 1 calc R U . . .
C25 C 0.43576(18) -0.0180(2) 0.30661(11) 0.0330(5) Uani 1 1 d . . . . .
H25 H 0.406137 -0.102741 0.303332 0.040 Uiso 1 1 calc R U . . .
C26 C 0.49572(17) 0.0263(2) 0.36225(10) 0.0269(5) Uani 1 1 d . . . . .
H26 H 0.506972 -0.028352 0.396840 0.032 Uiso 1 1 calc R U . . .
C27 C 0.57748(16) 0.3229(2) 0.58301(9) 0.0189(4) Uani 1 1 d . . . . .
C28 C 0.46944(17) 0.3435(2) 0.58426(10) 0.0247(4) Uani 1 1 d . . . . .
H28 H 0.413633 0.329386 0.548711 0.030 Uiso 1 1 calc R U . . .
C29 C 0.44324(18) 0.3845(2) 0.63732(10) 0.0297(5) Uani 1 1 d . . . . .
H29 H 0.369505 0.398121 0.637804 0.036 Uiso 1 1 calc R U . . .
C30 C 0.5232(2) 0.4055(2) 0.68919(10) 0.0303(5) Uani 1 1 d . . . . .
H30 H 0.504553 0.433974 0.725205 0.036 Uiso 1 1 calc R U . . .
C31 C 0.63068(19) 0.3850(2) 0.68881(10) 0.0277(5) Uani 1 1 d . . . . .
H31 H 0.685983 0.399375 0.724557 0.033 Uiso 1 1 calc R U . . .
C32 C 0.65752(17) 0.3433(2) 0.63603(9) 0.0239(4) Uani 1 1 d . . . . .
H32 H 0.731347 0.328562 0.636069 0.029 Uiso 1 1 calc R U . . .
C33 C 0.95219(17) 0.1610(2) 0.46602(10) 0.0250(4) Uani 1 1 d . . . . .
C34 C 0.96958(18) 0.2639(2) 0.57596(10) 0.0293(5) Uani 1 1 d . . . . .
C35 C 0.73801(19) -0.0442(2) 0.47811(12) 0.0328(5) Uani 1 1 d . . . . .
C36 C 0.7633(2) 0.0641(2) 0.58938(11) 0.0319(5) Uani 1 1 d . . . . .
O1 O 0.99741(15) 0.08709(17) 0.44471(8) 0.0395(4) Uani 1 1 d . . . . .
O2 O 1.03049(16) 0.2531(2) 0.62122(8) 0.0519(5) Uani 1 1 d . . . . .
O3 O 0.76152(17) -0.13937(19) 0.45957(11) 0.0540(5) Uani 1 1 d . . . . .
O4 O 0.80444(18) 0.0434(2) 0.63880(8) 0.0516(5) Uani 1 1 d . . . . .
Rh1 Rh 0.87398(2) 0.28366(2) 0.49980(2) 0.01685(4) Uani 1 1 d . . . . .
Rh2 Rh 0.69759(2) 0.11103(2) 0.50928(2) 0.01976(5) Uani 1 1 d . . . . .

loop_
_atom_site_aniso_label
_atom_site_aniso_U_11
_atom_site_aniso_U_22
_atom_site_aniso_U_33
_atom_site_aniso_U_23
_atom_site_aniso_U_13
_atom_site_aniso_U_12
C1 0.0145(8) 0.0176(9) 0.0185(9) 0.0013(8) 0.0053(7) 0.0011(7)
C2 0.0162(9) 0.0188(10) 0.0189(9) 0.0004(8) 0.0066(7) 0.0002(7)
C3 0.0152(9) 0.0175(9) 0.0147(9) 0.0020(7) 0.0037(7) 0.0004(7)
C4 0.0154(9) 0.0164(9) 0.0181(9) 0.0013(7) 0.0046(7) 0.0018(7)
C5 0.0167(9) 0.0185(10) 0.0206(10) 0.0013(8) 0.0048(7) -0.0007(7)
C6 0.0170(9) 0.0217(10) 0.0214(10) 0.0017(8) 0.0057(8) -0.0013(8)
C7 0.0158(9) 0.0215(10) 0.0174(9) 0.0024(8) 0.0060(7) 0.0001(7)
C8 0.0163(9) 0.0182(9) 0.0159(9) 0.0026(7) 0.0041(7) 0.0022(7)
C9 0.0194(9) 0.0158(9) 0.0149(9) 0.0019(7) 0.0057(7) -0.0004(7)
C10 0.0182(9) 0.0235(11) 0.0229(10) 0.0005(8) 0.0056(8) 0.0019(8)
C11 0.0281(11) 0.0271(12) 0.0296(11) -0.0022(9) 0.0128(9) 0.0068(9)
C12 0.0354(12) 0.0225(11) 0.0191(10) -0.0048(8) 0.0054(9) 0.0019(9)
C13 0.0238(10) 0.0249(11) 0.0249(11) -0.0033(9) 0.0010(8) -0.0022(9)
C14 0.0191(10) 0.0225(10) 0.0231(10) -0.0026(8) 0.0064(8) -0.0012(8)
C15 0.0118(8) 0.0244(10) 0.0176(9) -0.0005(8) 0.0046(7) 0.0009(7)
C16 0.0181(9) 0.0235(10) 0.0210(10) 0.0023(8) 0.0072(8) 0.0032(8)
C17 0.0222(10) 0.0336(12) 0.0245(11) 0.0076(9) 0.0111(8) 0.0040(9)
C18 0.0235(10) 0.0485(15) 0.0197(10) -0.0045(10) 0.0111(8) -0.0011(10)
C19 0.0241(11) 0.0370(13) 0.0273(11) -0.0152(10) 0.0095(9) -0.0084(9)
C20 0.0211(10) 0.0270(11) 0.0242(10) -0.0041(9) 0.0087(8) -0.0057(8)
C21 0.0124(8) 0.0226(10) 0.0234(10) -0.0048(8) 0.0064(7) -0.0015(7)
C22 0.0195(10) 0.0246(11) 0.0250(11) -0.0016(9) 0.0053(8) -0.0007(8)
C23 0.0249(11) 0.0387(13) 0.0234(11) -0.0043(10) 0.0037(9) 0.0041(10)
C24 0.0208(10) 0.0441(14) 0.0309(12) -0.0167(11) 0.0037(9) 0.0001(10)
C25 0.0269(11) 0.0299(12) 0.0430(14) -0.0154(11) 0.0096(10) -0.0087(10)
C26 0.0247(10) 0.0246(11) 0.0321(12) -0.0024(9) 0.0082(9) -0.0054(9)
C27 0.0213(9) 0.0194(10) 0.0182(9) 0.0032(8) 0.0088(8) -0.0012(8)
C28 0.0219(10) 0.0294(12) 0.0246(10) 0.0069(9) 0.0092(8) 0.0025(9)
C29 0.0260(11) 0.0373(13) 0.0307(12) 0.0080(10) 0.0165(9) 0.0090(10)
C30 0.0408(13) 0.0324(12) 0.0237(11) 0.0033(9) 0.0195(10) 0.0038(10)
C31 0.0321(12) 0.0325(12) 0.0191(10) 0.0039(9) 0.0071(9) -0.0053(10)
C32 0.0212(10) 0.0292(11) 0.0230(10) 0.0028(9) 0.0090(8) -0.0037(9)
C33 0.0246(10) 0.0272(11) 0.0229(10) 0.0059(9) 0.0048(8) 0.0047(9)
C34 0.0271(11) 0.0337(13) 0.0270(12) 0.0001(10) 0.0060(9) 0.0025(10)
C35 0.0266(11) 0.0274(12) 0.0437(14) 0.0003(11) 0.0070(10) -0.0008(10)
C36 0.0379(13) 0.0227(11) 0.0354(13) 0.0056(10) 0.0090(10) 0.0035(10)
O1 0.0480(10) 0.0362(10) 0.0386(10) 0.0038(8) 0.0189(8) 0.0199(8)
O2 0.0488(11) 0.0683(14) 0.0292(10) 0.0006(9) -0.0091(9) 0.0089(10)
O3 0.0520(12) 0.0330(11) 0.0754(15) -0.0163(10) 0.0115(11) 0.0075(9)
O4 0.0723(14) 0.0434(12) 0.0323(10) 0.0142(9) -0.0012(9) 0.0102(10)
Rh1 0.01539(7) 0.01853(8) 0.01728(8) 0.00086(6) 0.00514(6) 0.00009(6)
Rh2 0.01818(8) 0.01844(8) 0.02338(8) 0.00287(6) 0.00635(6) -0.00085(6)

loop_
_atom_type_symbol
_atom_type_description
_atom_type_scat_dispersion_real
_atom_type_scat_dispersion_imag
_atom_type_scat_source
C C 0.0033 0.0016 'International Tables Vol C Tables 4.2.6.8 and 6.1.1.4'
H H 0.0000 0.0000 'International Tables Vol C Tables 4.2.6.8 and 6.1.1.4'
O O 0.0106 0.0060 'International Tables Vol C Tables 4.2.6.8 and 6.1.1.4'
Rh Rh -1.1178 0.9187 'International Tables Vol C Tables 4.2.6.8 and 6.1.1.4'

loop_
_exptl_crystal_face_index_h
_exptl_crystal_face_index_k
_exptl_crystal_face_index_l
_exptl_crystal_face_perp_dist
-16 -7 6 0.1827
-11 11 6 0.1967
12 11 -4 0.2151
17 -5 -8 0.1778
10 -12 -5 0.2332
-2 0 -30 0.0390
2 0 30 0.0462
-4 -10 22 0.1971
1 -2 30 0.0636
-1 4 30 0.0848
7 -3 -31 0.1118
3 -5 -30 0.1192
11 8 -22 0.1773
-15 -7 16 0.1722

loop_
_geom_angle_atom_site_label_1
_geom_angle_atom_site_label_2
_geom_angle_atom_site_label_3
_geom_angle
_geom_angle_site_symmetry_1
_geom_angle_site_symmetry_3
_geom_angle_publ_flag
C2 C1 C8 106.12(16) . . ?
C2 C1 C9 123.72(17) . . ?
C8 C1 C9 128.14(17) . . ?
C2 C1 Rh1 68.96(11) . . ?
C8 C1 Rh1 81.04(11) . . ?
C9 C1 Rh1 127.29(13) . . ?
C3 C2 C1 109.63(17) . . ?
C3 C2 Rh1 72.82(11) . . ?
C1 C2 Rh1 73.31(11) . . ?
C3 C2 H2 125.0 . . ?
C1 C2 H2 125.0 . . ?
Rh1 C2 H2 125.0 . . ?
C2 C3 C4 106.43(16) . . ?
C2 C3 C15 124.02(17) . . ?
C4 C3 C15 128.58(17) . . ?
C2 C3 Rh1 69.51(11) . . ?
C4 C3 Rh1 82.51(11) . . ?
C15 C3 Rh1 121.80(13) . . ?
C8 C4 C5 108.28(16) . . ?
C8 C4 C3 107.88(16) . . ?
C5 C4 C3 143.84(18) . . ?
C8 C4 Rh2 74.64(11) . . ?
C5 C4 Rh2 62.75(10) . . ?
C3 C4 Rh2 129.06(13) . . ?
C8 C4 Rh1 72.46(10) . . ?
C5 C4 Rh1 131.25(13) . . ?
C3 C4 Rh1 62.15(10) . . ?
Rh2 C4 Rh1 71.29(5) . . ?
C6 C5 C4 106.36(17) . . ?
C6 C5 C21 122.74(17) . . ?
C4 C5 C21 127.57(17) . . ?
C6 C5 Rh2 69.31(11) . . ?
C4 C5 Rh2 81.72(11) . . ?
C21 C5 Rh2 129.95(14) . . ?
C7 C6 C5 109.49(17) . . ?
C7 C6 Rh2 73.42(11) . . ?
C5 C6 Rh2 72.67(11) . . ?
C7 C6 H6 125.1 . . ?
C5 C6 H6 125.1 . . ?
Rh2 C6 H6 125.1 . . ?
C6 C7 C8 106.30(16) . . ?
C6 C7 C27 126.09(17) . . ?
C8 C7 C27 125.81(18) . . ?
C6 C7 Rh2 69.03(11) . . ?
C8 C7 Rh2 82.48(11) . . ?
C27 C7 Rh2 125.67(14) . . ?
C4 C8 C1 108.89(16) . . ?
C4 C8 C7 108.46(17) . . ?
C1 C8 C7 142.64(18) . . ?
C4 C8 Rh1 74.41(11) . . ?
C1 C8 Rh1 63.57(10) . . ?
C7 C8 Rh1 128.90(13) . . ?
C4 C8 Rh2 72.35(11) . . ?
C1 C8 Rh2 131.80(13) . . ?
C7 C8 Rh2 62.30(10) . . ?
Rh1 C8 Rh2 71.21(5) . . ?
C14 C9 C10 118.61(18) . . ?
C14 C9 C1 120.93(17) . . ?
C10 C9 C1 120.36(17) . . ?
C11 C10 C9 120.41(19) . . ?
C11 C10 H10 119.8 . . ?
C9 C10 H10 119.8 . . ?
C12 C11 C10 120.2(2) . . ?
C12 C11 H11 119.9 . . ?
C10 C11 H11 119.9 . . ?
C11 C12 C13 119.8(2) . . ?
C11 C12 H12 120.1 . . ?
C13 C12 H12 120.1 . . ?
C14 C13 C12 120.0(2) . . ?
C14 C13 H13 120.0 . . ?
C12 C13 H13 120.0 . . ?
C13 C14 C9 120.88(19) . . ?
C13 C14 H14 119.6 . . ?
C9 C14 H14 119.6 . . ?
C16 C15 C20 118.81(18) . . ?
C16 C15 C3 119.75(18) . . ?
C20 C15 C3 121.41(18) . . ?
C15 C16 C17 120.7(2) . . ?
C15 C16 H16 119.7 . . ?
C17 C16 H16 119.7 . . ?
C18 C17 C16 120.1(2) . . ?
C18 C17 H17 119.9 . . ?
C16 C17 H17 119.9 . . ?
C19 C18 C17 119.69(19) . . ?
C19 C18 H18 120.2 . . ?
C17 C18 H18 120.2 . . ?
C18 C19 C20 120.6(2) . . ?
C18 C19 H19 119.7 . . ?
C20 C19 H19 119.7 . . ?
C15 C20 C19 120.1(2) . . ?
C15 C20 H20 120.0 . . ?
C19 C20 H20 120.0 . . ?
C22 C21 C26 118.60(19) . . ?
C22 C21 C5 119.35(18) . . ?
C26 C21 C5 121.71(19) . . ?
C23 C22 C21 120.5(2) . . ?
C23 C22 H22 119.7 . . ?
C21 C22 H22 119.7 . . ?
C24 C23 C22 120.1(2) . . ?
C24 C23 H23 119.9 . . ?
C22 C23 H23 119.9 . . ?
C25 C24 C23 120.0(2) . . ?
C25 C24 H24 120.0 . . ?
C23 C24 H24 120.0 . . ?
C24 C25 C26 120.4(2) . . ?
C24 C25 H25 119.8 . . ?
C26 C25 H25 119.8 . . ?
C25 C26 C21 120.4(2) . . ?
C25 C26 H26 119.8 . . ?
C21 C26 H26 119.8 . . ?
C32 C27 C28 118.58(19) . . ?
C32 C27 C7 121.27(18) . . ?
C28 C27 C7 120.04(18) . . ?
C29 C28 C27 120.2(2) . . ?
C29 C28 H28 119.9 . . ?
C27 C28 H28 119.9 . . ?
C30 C29 C28 120.6(2) . . ?
C30 C29 H29 119.7 . . ?
C28 C29 H29 119.7 . . ?
C29 C30 C31 119.9(2) . . ?
C29 C30 H30 120.0 . . ?
C31 C30 H30 120.0 . . ?
C30 C31 C32 119.8(2) . . ?
C30 C31 H31 120.1 . . ?
C32 C31 H31 120.1 . . ?
C31 C32 C27 120.8(2) . . ?
C31 C32 H32 119.6 . . ?
C27 C32 H32 119.6 . . ?
O1 C33 Rh1 178.6(2) . . ?
O2 C34 Rh1 177.6(2) . . ?
O3 C35 Rh2 179.0(2) . . ?
O4 C36 Rh2 175.8(2) . . ?
C34 Rh1 C33 90.74(10) . . ?
C34 Rh1 C2 126.56(9) . . ?
C33 Rh1 C2 125.69(8) . . ?
C34 Rh1 C3 164.23(9) . . ?
C33 Rh1 C3 100.85(8) . . ?
C2 Rh1 C3 37.67(7) . . ?
C34 Rh1 C1 104.14(9) . . ?
C33 Rh1 C1 162.87(8) . . ?
C2 Rh1 C1 37.73(7) . . ?
C3 Rh1 C1 63.00(7) . . ?
C34 Rh1 C8 116.50(8) . . ?
C33 Rh1 C8 142.35(8) . . ?
C2 Rh1 C8 58.90(7) . . ?
C3 Rh1 C8 58.99(6) . . ?
C1 Rh1 C8 35.39(7) . . ?
C34 Rh1 C4 147.12(8) . . ?
C33 Rh1 C4 112.01(8) . . ?
C2 Rh1 C4 58.63(7) . . ?
C3 Rh1 C4 35.34(6) . . ?
C1 Rh1 C4 58.67(7) . . ?
C8 Rh1 C4 33.13(6) . . ?
C34 Rh1 Rh2 101.92(7) . . ?
C33 Rh1 Rh2 96.13(7) . . ?
C2 Rh1 Rh2 109.94(5) . . ?
C3 Rh1 Rh2 87.55(5) . . ?
C1 Rh1 Rh2 89.14(5) . . ?
C8 Rh1 Rh2 54.97(5) . . ?
C4 Rh1 Rh2 54.05(4) . . ?
C35 Rh2 C36 92.59(11) . . ?
C35 Rh2 C6 125.90(9) . . ?
C36 Rh2 C6 126.65(9) . . ?
C35 Rh2 C5 103.02(9) . . ?
C36 Rh2 C5 163.37(9) . . ?
C6 Rh2 C5 38.02(7) . . ?
C35 Rh2 C7 163.43(9) . . ?
C36 Rh2 C7 100.57(9) . . ?
C6 Rh2 C7 37.55(7) . . ?
C5 Rh2 C7 63.07(7) . . ?
C35 Rh2 C4 115.57(9) . . ?
C36 Rh2 C4 139.83(9) . . ?
C6 Rh2 C4 59.17(7) . . ?
C5 Rh2 C4 35.53(6) . . ?
C7 Rh2 C4 59.03(6) . . ?
C35 Rh2 C8 146.40(9) . . ?
C36 Rh2 C8 110.30(9) . . ?
C6 Rh2 C8 58.44(7) . . ?
C5 Rh2 C8 58.55(7) . . ?
C7 Rh2 C8 35.22(6) . . ?
C4 Rh2 C8 33.02(6) . . ?
C35 Rh2 Rh1 102.28(7) . . ?
C36 Rh2 Rh1 93.28(8) . . ?
C6 Rh2 Rh1 109.70(5) . . ?
C5 Rh2 Rh1 89.03(5) . . ?
C7 Rh2 Rh1 87.11(5) . . ?
C4 Rh2 Rh1 54.66(4) . . ?
C8 Rh2 Rh1 53.82(4) . . ?

loop_
_geom_bond_atom_site_label_1
_geom_bond_atom_site_label_2
_geom_bond_distance
_geom_bond_site_symmetry_2
_geom_bond_publ_flag
C1 C2 1.438(3) . ?
C1 C8 1.456(3) . ?
C1 C9 1.480(3) . ?
C1 Rh1 2.2516(19) . ?
C2 C3 1.431(3) . ?
C2 Rh1 2.194(2) . ?
C2 H2 1.0000 . ?
C3 C4 1.464(3) . ?
C3 C15 1.486(3) . ?
C3 Rh1 2.2375(18) . ?
C4 C8 1.424(3) . ?
C4 C5 1.462(3) . ?
C4 Rh2 2.4898(19) . ?
C4 Rh1 2.5090(19) . ?
C5 C6 1.443(3) . ?
C5 C21 1.480(3) . ?
C5 Rh2 2.237(2) . ?
C6 C7 1.431(3) . ?
C6 Rh2 2.192(2) . ?
C6 H6 1.0000 . ?
C7 C8 1.466(3) . ?
C7 C27 1.482(3) . ?
C7 Rh2 2.250(2) . ?
C8 Rh1 2.4838(18) . ?
C8 Rh2 2.520(2) . ?
C9 C14 1.393(3) . ?
C9 C10 1.397(3) . ?
C10 C11 1.385(3) . ?
C10 H10 0.9500 . ?
C11 C12 1.384(3) . ?
C11 H11 0.9500 . ?
C12 C13 1.387(3) . ?
C12 H12 0.9500 . ?
C13 C14 1.380(3) . ?
C13 H13 0.9500 . ?
C14 H14 0.9500 . ?
C15 C16 1.391(3) . ?
C15 C20 1.394(3) . ?
C16 C17 1.393(3) . ?
C16 H16 0.9500 . ?
C17 C18 1.381(3) . ?
C17 H17 0.9500 . ?
C18 C19 1.379(3) . ?
C18 H18 0.9500 . ?
C19 C20 1.396(3) . ?
C19 H19 0.9500 . ?
C20 H20 0.9500 . ?
C21 C22 1.395(3) . ?
C21 C26 1.397(3) . ?
C22 C23 1.390(3) . ?
C22 H22 0.9500 . ?
C23 C24 1.380(3) . ?
C23 H23 0.9500 . ?
C24 C25 1.377(4) . ?
C24 H24 0.9500 . ?
C25 C26 1.388(3) . ?
C25 H25 0.9500 . ?
C26 H26 0.9500 . ?
C27 C32 1.394(3) . ?
C27 C28 1.396(3) . ?
C28 C29 1.389(3) . ?
C28 H28 0.9500 . ?
C29 C30 1.376(3) . ?
C29 H29 0.9500 . ?
C30 C31 1.384(3) . ?
C30 H30 0.9500 . ?
C31 C32 1.389(3) . ?
C31 H31 0.9500 . ?
C32 H32 0.9500 . ?
C33 O1 1.132(3) . ?
C33 Rh1 1.883(2) . ?
C34 O2 1.135(3) . ?
C34 Rh1 1.872(2) . ?
C35 O3 1.138(3) . ?
C35 Rh2 1.875(2) . ?
C36 O4 1.139(3) . ?
C36 Rh2 1.875(2) . ?
Rh1 Rh2 2.9131(2) . ?

loop_
_geom_torsion_atom_site_label_1
_geom_torsion_atom_site_label_2
_geom_torsion_atom_site_label_3
_geom_torsion_atom_site_label_4
_geom_torsion
_geom_torsion_site_symmetry_1
_geom_torsion_site_symmetry_2
_geom_torsion_site_symmetry_3
_geom_torsion_site_symmetry_4
_geom_torsion_publ_flag
C8 C1 C2 C3 -9.2(2) . . . . ?
C9 C1 C2 C3 -174.17(17) . . . . ?
Rh1 C1 C2 C3 64.25(13) . . . . ?
C8 C1 C2 Rh1 -73.45(13) . . . . ?
C9 C1 C2 Rh1 121.58(18) . . . . ?
C1 C2 C3 C4 10.6(2) . . . . ?
Rh1 C2 C3 C4 75.21(13) . . . . ?
C1 C2 C3 C15 -179.81(17) . . . . ?
Rh1 C2 C3 C15 -115.24(18) . . . . ?
C1 C2 C3 Rh1 -64.57(13) . . . . ?
C2 C3 C4 C8 -7.9(2) . . . . ?
C15 C3 C4 C8 -176.81(18) . . . . ?
Rh1 C3 C4 C8 58.09(14) . . . . ?
C2 C3 C4 C5 171.3(3) . . . . ?
C15 C3 C4 C5 2.4(4) . . . . ?
Rh1 C3 C4 C5 -122.7(3) . . . . ?
C2 C3 C4 Rh2 -92.35(18) . . . . ?
C15 C3 C4 Rh2 98.7(2) . . . . ?
Rh1 C3 C4 Rh2 -26.36(15) . . . . ?
C2 C3 C4 Rh1 -65.99(12) . . . . ?
C15 C3 C4 Rh1 125.1(2) . . . . ?
C8 C4 C5 C6 4.4(2) . . . . ?
C3 C4 C5 C6 -174.7(3) . . . . ?
Rh2 C4 C5 C6 65.49(13) . . . . ?
Rh1 C4 C5 C6 86.8(2) . . . . ?
C8 C4 C5 C21 163.97(19) . . . . ?
C3 C4 C5 C21 -15.2(4) . . . . ?
Rh2 C4 C5 C21 -135.0(2) . . . . ?
Rh1 C4 C5 C21 -113.6(2) . . . . ?
C8 C4 C5 Rh2 -61.06(14) . . . . ?
C3 C4 C5 Rh2 119.8(3) . . . . ?
Rh1 C4 C5 Rh2 21.33(15) . . . . ?
C4 C5 C6 C7 -9.6(2) . . . . ?
C21 C5 C6 C7 -170.33(18) . . . . ?
Rh2 C5 C6 C7 64.69(14) . . . . ?
C4 C5 C6 Rh2 -74.26(13) . . . . ?
C21 C5 C6 Rh2 124.98(19) . . . . ?
C5 C6 C7 C8 10.8(2) . . . . ?
Rh2 C6 C7 C8 75.04(13) . . . . ?
C5 C6 C7 C27 176.23(19) . . . . ?
Rh2 C6 C7 C27 -119.6(2) . . . . ?
C5 C6 C7 Rh2 -64.21(14) . . . . ?
C5 C4 C8 C1 -177.14(16) . . . . ?
C3 C4 C8 C1 2.3(2) . . . . ?
Rh2 C4 C8 C1 129.07(14) . . . . ?
Rh1 C4 C8 C1 54.27(13) . . . . ?
C5 C4 C8 C7 2.1(2) . . . . ?
C3 C4 C8 C7 -178.37(16) . . . . ?
Rh2 C4 C8 C7 -51.64(13) . . . . ?
Rh1 C4 C8 C7 -126.45(15) . . . . ?
C5 C4 C8 Rh1 128.59(14) . . . . ?
C3 C4 C8 Rh1 -51.92(13) . . . . ?
Rh2 C4 C8 Rh1 74.81(4) . . . . ?
C5 C4 C8 Rh2 53.79(13) . . . . ?
C3 C4 C8 Rh2 -126.73(14) . . . . ?
Rh1 C4 C8 Rh2 -74.81(4) . . . . ?
C2 C1 C8 C4 4.1(2) . . . . ?
C9 C1 C8 C4 168.18(18) . . . . ?
Rh1 C1 C8 C4 -60.83(14) . . . . ?
C2 C1 C8 C7 -174.8(2) . . . . ?
C9 C1 C8 C7 -10.7(4) . . . . ?
Rh1 C1 C8 C7 120.3(3) . . . . ?
C2 C1 C8 Rh1 64.92(12) . . . . ?
C9 C1 C8 Rh1 -131.0(2) . . . . ?
C2 C1 C8 Rh2 87.0(2) . . . . ?
C9 C1 C8 Rh2 -108.9(2) . . . . ?
Rh1 C1 C8 Rh2 22.05(15) . . . . ?
C6 C7 C8 C4 -7.9(2) . . . . ?
C27 C7 C8 C4 -173.38(18) . . . . ?
Rh2 C7 C8 C4 57.56(14) . . . . ?
C6 C7 C8 C1 170.9(2) . . . . ?
C27 C7 C8 C1 5.5(4) . . . . ?
Rh2 C7 C8 C1 -123.6(3) . . . . ?
C6 C7 C8 Rh1 -92.50(18) . . . . ?
C27 C7 C8 Rh1 102.1(2) . . . . ?
Rh2 C7 C8 Rh1 -27.00(15) . . . . ?
C6 C7 C8 Rh2 -65.50(13) . . . . ?
C27 C7 C8 Rh2 129.1(2) . . . . ?
C2 C1 C9 C14 -53.1(3) . . . . ?
C8 C1 C9 C14 145.4(2) . . . . ?
Rh1 C1 C9 C14 35.0(3) . . . . ?
C2 C1 C9 C10 123.3(2) . . . . ?
C8 C1 C9 C10 -38.3(3) . . . . ?
Rh1 C1 C9 C10 -148.69(16) . . . . ?
C14 C9 C10 C11 -1.2(3) . . . . ?
C1 C9 C10 C11 -177.63(19) . . . . ?
C9 C10 C11 C12 0.4(3) . . . . ?
C10 C11 C12 C13 0.8(3) . . . . ?
C11 C12 C13 C14 -1.1(3) . . . . ?
C12 C13 C14 C9 0.2(3) . . . . ?
C10 C9 C14 C13 0.9(3) . . . . ?
C1 C9 C14 C13 177.32(19) . . . . ?
C2 C3 C15 C16 -27.0(3) . . . . ?
C4 C3 C15 C16 140.2(2) . . . . ?
Rh1 C3 C15 C16 -112.47(18) . . . . ?
C2 C3 C15 C20 150.80(19) . . . . ?
C4 C3 C15 C20 -42.1(3) . . . . ?
Rh1 C3 C15 C20 65.3(2) . . . . ?
C20 C15 C16 C17 0.0(3) . . . . ?
C3 C15 C16 C17 177.86(18) . . . . ?
C15 C16 C17 C18 0.0(3) . . . . ?
C16 C17 C18 C19 -0.5(3) . . . . ?
C17 C18 C19 C20 1.1(3) . . . . ?
C16 C15 C20 C19 0.5(3) . . . . ?
C3 C15 C20 C19 -177.26(19) . . . . ?
C18 C19 C20 C15 -1.1(3) . . . . ?
C6 C5 C21 C22 120.2(2) . . . . ?
C4 C5 C21 C22 -36.3(3) . . . . ?
Rh2 C5 C21 C22 -150.34(16) . . . . ?
C6 C5 C21 C26 -53.0(3) . . . . ?
C4 C5 C21 C26 150.5(2) . . . . ?
Rh2 C5 C21 C26 36.4(3) . . . . ?
C26 C21 C22 C23 0.5(3) . . . . ?
C5 C21 C22 C23 -172.97(19) . . . . ?
C21 C22 C23 C24 -0.5(3) . . . . ?
C22 C23 C24 C25 0.3(3) . . . . ?
C23 C24 C25 C26 -0.1(3) . . . . ?
C24 C25 C26 C21 0.1(3) . . . . ?
C22 C21 C26 C25 -0.3(3) . . . . ?
C5 C21 C26 C25 173.03(19) . . . . ?
C6 C7 C27 C32 149.4(2) . . . . ?
C8 C7 C27 C32 -47.9(3) . . . . ?
Rh2 C7 C27 C32 60.7(3) . . . . ?
C6 C7 C27 C28 -34.5(3) . . . . ?
C8 C7 C27 C28 128.1(2) . . . . ?
Rh2 C7 C27 C28 -123.27(19) . . . . ?
C32 C27 C28 C29 0.6(3) . . . . ?
C7 C27 C28 C29 -175.6(2) . . . . ?
C27 C28 C29 C30 0.1(4) . . . . ?
C28 C29 C30 C31 -0.4(4) . . . . ?
C29 C30 C31 C32 0.0(4) . . . . ?
C30 C31 C32 C27 0.6(3) . . . . ?
C28 C27 C32 C31 -0.9(3) . . . . ?
C7 C27 C32 C31 175.2(2) . . . . ?

loop_
_exptl_oxdiff_crystal_face_indexfrac_h
_exptl_oxdiff_crystal_face_indexfrac_k
_exptl_oxdiff_crystal_face_indexfrac_l
_exptl_oxdiff_crystal_face_x
_exptl_oxdiff_crystal_face_y
_exptl_oxdiff_crystal_face_z
-15.8438 -6.7665 6.3522 0.2225 -0.1721 0.9596
-11.0411 11.4494 6.0208 -0.7092 0.5428 0.4499
11.7775 10.9571 -4.1373 -0.4823 0.3709 -0.7936
16.6398 -5.3506 -7.8998 0.4324 -0.3299 -0.8392
9.5251 -12.3169 -5.4347 0.7423 -0.5683 -0.3551
-1.6522 0.4202 -30.2074 -0.6062 -0.7912 0.0815
2.0745 -0.3491 29.9559 0.6048 0.7894 -0.1056
-4.2753 -10.3710 22.2954 0.9105 0.1698 0.3770
0.7488 -2.1196 30.3748 0.6879 0.7258 -0.0090
-1.0840 3.7487 30.4143 0.3332 0.9428 0.0118
7.0457 -2.5247 -31.0232 -0.3111 -0.8817 -0.3548
3.1455 -4.8573 -30.1041 -0.2313 -0.9667 -0.1096
10.7396 8.3662 -21.8181 -0.6815 -0.2014 -0.7036
-14.8312 -6.8528 15.6691 0.4156 0.0761 0.9064
